data_7000200
loop_
_publ_author_name
'Bruce, Michael I.'
'Burgun, Al\'exandre'
'Kramarczuk, Kathy A.'
'Nicholson, Brian K.'
'Parker, Christian R.'
'Skelton, Brian W.'
'White, Allan H.'
'Zaitseva, Natasha N.'

_publ_section_title
;
 Tricyanovinylalkynyl--metal complexes: synthesis and some reactions
;
_journal_issue 1
_journal_name_full 'Dalton Transactions'
_journal_page_first 33
_journal_page_last 36
_journal_paper_doi 10.1039/b810720c
_journal_year 2009
_chemical_formula_moiety 'C43 H42 N2 O P2 Ru'
_chemical_formula_sum 'C43 H42 N2 O P2 Ru'
_chemical_formula_weight 765.8
_chemical_name_systematic
;
?
;
_space_group_IT_number 14
_symmetry_cell_setting monoclinic
_symmetry_space_group_name_Hall '-P 2ybc'
_symmetry_space_group_name_H-M 'P 1 21/c 1'
_atom_sites_solution_hydrogens geom
_atom_sites_solution_primary direct
_atom_sites_solution_secondary difmap
_audit_creation_date 2006-12-16T20:33:42-00:00
_audit_creation_method 'WinGX routine CIF_UPDATE'
_cell_angle_alpha 90
_cell_angle_beta 113.464(4)
_cell_angle_gamma 90
_cell_formula_units_Z 8
_cell_length_a 23.8872(8)
_cell_length_b 15.8051(4)
_cell_length_c 21.3047(6)
_cell_measurement_reflns_used 24060
_cell_measurement_temperature 150(2)
_cell_measurement_theta_max 34.5692
_cell_measurement_theta_min 2.4397
_cell_volume 7378.3(4)
_computing_cell_refinement
;
CrysAlis RED, Oxford Diffraction Ltd.,
Version 1.171.31.7 (release 18-10-2006 CrysAlis171 .NET)
(compiled Oct 18 2006,16:28:17)
;
_computing_data_collection
;
CrysAlis CCD, Oxford Diffraction Ltd.,
Version 1.171.31.7 (release 18-10-2006 CrysAlis171 .NET)
(compiled Oct 18 2006,16:28:17)
;
_computing_data_reduction
;
CrysAlis RED, Oxford Diffraction Ltd.,
Version 1.171.31.7 (release 18-10-2006 CrysAlis171 .NET)
(compiled Oct 18 2006,16:28:17)
;
_computing_structure_refinement 'SHELXL-97 (Sheldrick, 1997)'
_diffrn_ambient_temperature 150(2)
_diffrn_detector_area_resol_mean 16.0009
_diffrn_measured_fraction_theta_full 0.98
_diffrn_measured_fraction_theta_max 0.946
_diffrn_measurement_device_type
;
Oxford Diffraction Xcalibur diffractometer
;
_diffrn_measurement_method '\w scans'
_diffrn_orient_matrix_UB_11 -0.0336158053
_diffrn_orient_matrix_UB_12 0.0150918605
_diffrn_orient_matrix_UB_13 -0.0166143858
_diffrn_orient_matrix_UB_21 0.0098519568
_diffrn_orient_matrix_UB_22 0.0146707119
_diffrn_orient_matrix_UB_23 -0.0232980073
_diffrn_orient_matrix_UB_31 -0.0091905919
_diffrn_orient_matrix_UB_32 -0.0394929552
_diffrn_orient_matrix_UB_33 -0.0150136844
_diffrn_radiation_monochromator graphite
_diffrn_radiation_type MoK\a
_diffrn_radiation_wavelength 0.71073
_diffrn_reflns_av_R_equivalents 0.0641
_diffrn_reflns_av_unetI/netI 0.1938
_diffrn_reflns_limit_h_max 37
_diffrn_reflns_limit_h_min -38
_diffrn_reflns_limit_k_max 25
_diffrn_reflns_limit_k_min -24
_diffrn_reflns_limit_l_max 34
_diffrn_reflns_limit_l_min -30
_diffrn_reflns_number 110711
_diffrn_reflns_theta_full 34.1
_diffrn_reflns_theta_max 34.65
_diffrn_reflns_theta_min 2.45
_exptl_absorpt_coefficient_mu 0.548
_exptl_absorpt_correction_T_max 1.0000
_exptl_absorpt_correction_T_min 0.9438
_exptl_absorpt_correction_type multi-scan
_exptl_absorpt_process_details
;
CrysAlis RED, Oxford Diffraction Ltd.,
Version 1.171.31.7 (release 18-10-2006 CrysAlis171 .NET)
(compiled Oct 18 2006,16:28:17)
Empirical absorption correction using spherical harmonics,
implemented in SCALE3 ABSPACK scaling algorithm.
;
_exptl_crystal_colour yellow
_exptl_crystal_density_diffrn 1.379
_exptl_crystal_density_method 'not measured'
_exptl_crystal_description rod
_exptl_crystal_F_000 3168
_exptl_crystal_size_max 0.32
_exptl_crystal_size_mid 0.15
_exptl_crystal_size_min 0.14
_refine_diff_density_max 2.537
_refine_diff_density_min -0.844
_refine_diff_density_rms 0.123
_refine_ls_extinction_method none
_refine_ls_goodness_of_fit_ref 0.987
_refine_ls_hydrogen_treatment constr
_refine_ls_matrix_type full
_refine_ls_number_parameters 895
_refine_ls_number_reflns 29943
_refine_ls_number_restraints 0
_refine_ls_restrained_S_all 0.987
_refine_ls_R_factor_all 0.1103
_refine_ls_R_factor_gt 0.0433
_refine_ls_shift/su_max 0.003
_refine_ls_shift/su_mean 0.001
_refine_ls_structure_factor_coef Fsqd
_refine_ls_weighting_details 'calc w=1/[\s^2^(Fo^2^)+(0.0259P)^2^] where P=(Fo^2^+2Fc^2^)/3'
_refine_ls_weighting_scheme calc
_refine_ls_wR_factor_gt 0.0755
_refine_ls_wR_factor_ref 0.0898
_reflns_number_gt 13457
_reflns_number_total 29943
_reflns_threshold_expression >2sigma(I)
_cod_data_source_file b810720c.txt
_cod_data_source_block br1306
_cod_original_sg_symbol_Hall -p_2ybc
_cod_database_code 7000200

loop_
_symmetry_equiv_pos_as_xyz
'x, y, z'
'-x, y+1/2, -z+1/2'
'-x, -y, -z'
'x, -y-1/2, z-1/2'

loop_
_atom_site_label
_atom_site_type_symbol
_atom_site_fract_x
_atom_site_fract_y
_atom_site_fract_z
_atom_site_U_iso_or_equiv
_atom_site_adp_type
_atom_site_occupancy
_atom_site_symmetry_multiplicity
_atom_site_calc_flag
_atom_site_refinement_flags
_atom_site_disorder_assembly
_atom_site_disorder_group
Ru1 Ru 0.892464(9) 0.203072(12) 0.767015(9) 0.01387(5) Uani 1 1 d . . .
Ru2 Ru 0.402922(9) 0.095326(12) 0.288650(9) 0.01319(4) Uani 1 1 d . . .
P1 P 0.87677(3) 0.34202(4) 0.73797(3) 0.01371(13) Uani 1 1 d . . .
C111 C 0.82324(11) 0.36924(13) 0.65169(11) 0.0144(5) Uani 1 1 d . . .
C112 C 0.76078(11) 0.37105(14) 0.63650(12) 0.0181(5) Uani 1 1 d . . .
H112 H 0.747 0.3625 0.6721 0.022 Uiso 1 1 calc R . .
C113 C 0.71847(12) 0.38510(14) 0.57032(12) 0.0227(6) Uani 1 1 d . . .
H113 H 0.676 0.3842 0.5605 0.027 Uiso 1 1 calc R . .
C114 C 0.73834(12) 0.40044(15) 0.51870(12) 0.0240(6) Uani 1 1 d . . .
H114 H 0.7095 0.4102 0.4733 0.029 Uiso 1 1 calc R . .
C115 C 0.79972(12) 0.40159(15) 0.53295(12) 0.0240(6) Uani 1 1 d . . .
H115 H 0.8132 0.4132 0.4975 0.029 Uiso 1 1 calc R . .
C116 C 0.84217(12) 0.38583(14) 0.59891(11) 0.0189(5) Uani 1 1 d . . .
H116 H 0.8845 0.3864 0.6081 0.023 Uiso 1 1 calc R . .
C121 C 0.85190(10) 0.41557(14) 0.78784(11) 0.0146(5) Uani 1 1 d . . .
C122 C 0.84317(11) 0.50074(15) 0.76947(12) 0.0188(5) Uani 1 1 d . . .
H122 H 0.8481 0.5194 0.7296 0.023 Uiso 1 1 calc R . .
C123 C 0.82751(11) 0.55830(16) 0.80845(12) 0.0220(6) Uani 1 1 d . . .
H123 H 0.8228 0.6164 0.7959 0.026 Uiso 1 1 calc R . .
C124 C 0.81863(11) 0.53183(16) 0.86559(12) 0.0237(6) Uani 1 1 d . . .
H124 H 0.8075 0.5714 0.8922 0.028 Uiso 1 1 calc R . .
C125 C 0.82596(11) 0.44771(16) 0.88364(12) 0.0207(6) Uani 1 1 d . . .
H125 H 0.8191 0.4291 0.9224 0.025 Uiso 1 1 calc R . .
C126 C 0.84338(10) 0.38939(15) 0.84560(11) 0.0179(5) Uani 1 1 d . . .
H126 H 0.8494 0.3317 0.8593 0.021 Uiso 1 1 calc R . .
C10 C 0.95005(10) 0.39053(14) 0.74764(11) 0.0155(5) Uani 1 1 d . . .
H10A H 0.9421 0.4436 0.7208 0.019 Uiso 1 1 calc R . .
H10B H 0.9736 0.405 0.7963 0.019 Uiso 1 1 calc R . .
C20 C 0.98763(11) 0.33081(14) 0.72338(12) 0.0175(5) Uani 1 1 d . . .
H20A H 1.0315 0.3449 0.7473 0.021 Uiso 1 1 calc R . .
H20B H 0.9761 0.3389 0.6737 0.021 Uiso 1 1 calc R . .
P2 P 0.97535(3) 0.21810(4) 0.74021(3) 0.01496(13) Uani 1 1 d . . .
C211 C 0.97133(11) 0.16813(14) 0.66107(11) 0.0148(5) Uani 1 1 d . . .
C212 C 0.92298(11) 0.19014(15) 0.60026(11) 0.0198(5) Uani 1 1 d . . .
H212 H 0.8934 0.2297 0.6012 0.024 Uiso 1 1 calc R . .
C213 C 0.91736(12) 0.15534(15) 0.53865(12) 0.0228(6) Uani 1 1 d . . .
H213 H 0.8849 0.1725 0.4974 0.027 Uiso 1 1 calc R . .
C214 C 0.95899(12) 0.09538(16) 0.53690(12) 0.0236(6) Uani 1 1 d . . .
H214 H 0.9544 0.07 0.4947 0.028 Uiso 1 1 calc R . .
C215 C 1.00739(12) 0.07237(16) 0.59679(12) 0.0235(6) Uani 1 1 d . . .
H215 H 1.0365 0.0321 0.5956 0.028 Uiso 1 1 calc R . .
C216 C 1.01309(11) 0.10829(14) 0.65825(12) 0.0198(5) Uani 1 1 d . . .
H216 H 1.046 0.0919 0.6992 0.024 Uiso 1 1 calc R . .
C221 C 1.05035(11) 0.18302(14) 0.80232(11) 0.0167(5) Uani 1 1 d . . .
C222 C 1.05355(12) 0.12635(14) 0.85345(11) 0.0191(5) Uani 1 1 d . . .
H222 H 1.0171 0.108 0.857 0.023 Uiso 1 1 calc R . .
C223 C 1.10945(12) 0.09617(15) 0.89943(12) 0.0221(6) Uani 1 1 d . . .
H223 H 1.1109 0.0569 0.9338 0.026 Uiso 1 1 calc R . .
C224 C 1.16309(12) 0.12298(16) 0.89539(13) 0.0265(6) Uani 1 1 d . . .
H224 H 1.2013 0.1024 0.9269 0.032 Uiso 1 1 calc R . .
C225 C 1.16050(12) 0.18011(16) 0.84485(12) 0.0241(6) Uani 1 1 d . . .
H225 H 1.1971 0.1992 0.8421 0.029 Uiso 1 1 calc R . .
C226 C 1.10500(11) 0.20921(15) 0.79870(12) 0.0198(5) Uani 1 1 d . . .
H226 H 1.1038 0.2476 0.7639 0.024 Uiso 1 1 calc R . .
C11 C 0.94592(11) 0.23738(14) 0.85946(12) 0.0155(5) Uani 1 1 d . . .
C12 C 0.98001(11) 0.24987(15) 0.92000(12) 0.0178(5) Uani 1 1 d . . .
C13 C 1.02668(11) 0.25512(15) 0.98491(12) 0.0173(5) Uani 1 1 d . . .
O13 O 1.07213(8) 0.31208(10) 0.99907(8) 0.0211(4) Uani 1 1 d . . .
C131 C 1.07370(12) 0.36222(16) 0.94359(12) 0.0272(6) Uani 1 1 d . . .
H13A H 1.078 0.325 0.909 0.041 Uiso 1 1 calc R . .
H13B H 1.1084 0.4012 0.9609 0.041 Uiso 1 1 calc R . .
H13C H 1.0357 0.3947 0.923 0.041 Uiso 1 1 calc R . .
C14 C 1.03113(11) 0.20497(15) 1.04018(11) 0.0174(5) Uani 1 1 d . . .
C141 C 0.98577(12) 0.14413(17) 1.03491(11) 0.0213(6) Uani 1 1 d . . .
N141 N 0.94966(11) 0.09459(14) 1.03256(10) 0.0293(5) Uani 1 1 d . . .
C142 C 1.08094(12) 0.21326(15) 1.10472(12) 0.0201(5) Uani 1 1 d . . .
N142 N 1.12108(10) 0.21841(13) 1.15729(10) 0.0253(5) Uani 1 1 d . . .
C101 C 0.83458(11) 0.12551(15) 0.80649(12) 0.0181(5) Uani 1 1 d . . .
C102 C 0.79510(11) 0.15926(14) 0.74228(12) 0.0185(5) Uani 1 1 d . . .
C103 C 0.81387(11) 0.12643(15) 0.69112(12) 0.0187(5) Uani 1 1 d . . .
C104 C 0.86414(11) 0.07058(14) 0.72407(12) 0.0166(5) Uani 1 1 d . . .
C105 C 0.87777(12) 0.07094(14) 0.79566(12) 0.0209(6) Uani 1 1 d . . .
C106 C 0.82903(12) 0.13756(16) 0.87381(12) 0.0251(6) Uani 1 1 d . . .
H10C H 0.8017 0.1852 0.8703 0.038 Uiso 1 1 calc R . .
H10D H 0.8694 0.1494 0.9096 0.038 Uiso 1 1 calc R . .
H10E H 0.8124 0.086 0.8854 0.038 Uiso 1 1 calc R . .
C107 C 0.73705(11) 0.20602(16) 0.72901(12) 0.0234(6) Uani 1 1 d . . .
H10F H 0.707 0.1672 0.7339 0.035 Uiso 1 1 calc R . .
H10G H 0.7211 0.2291 0.6825 0.035 Uiso 1 1 calc R . .
H10H H 0.745 0.2524 0.762 0.035 Uiso 1 1 calc R . .
C108 C 0.77925(12) 0.13842(16) 0.61474(12) 0.0264(6) Uani 1 1 d . . .
H10I H 0.8052 0.1216 0.591 0.04 Uiso 1 1 calc R . .
H10J H 0.7678 0.198 0.6051 0.04 Uiso 1 1 calc R . .
H10K H 0.7424 0.1034 0.5988 0.04 Uiso 1 1 calc R . .
C109 C 0.89190(12) 0.01269(15) 0.68881(13) 0.0268(6) Uani 1 1 d . . .
H10L H 0.9353 0.0046 0.7177 0.04 Uiso 1 1 calc R . .
H10M H 0.8877 0.0376 0.645 0.04 Uiso 1 1 calc R . .
H10N H 0.871 -0.0421 0.6806 0.04 Uiso 1 1 calc R . .
C100 C 0.92060(12) 0.01226(16) 0.84840(13) 0.0277(6) Uani 1 1 d . . .
H10O H 0.8975 -0.0354 0.8556 0.042 Uiso 1 1 calc R . .
H10P H 0.941 0.0429 0.8916 0.042 Uiso 1 1 calc R . .
H10Q H 0.9512 -0.009 0.8325 0.042 Uiso 1 1 calc R . .
P3 P 0.38008(3) 0.22844(4) 0.24391(3) 0.01426(13) Uani 1 1 d . . .
C311 C 0.32431(11) 0.24937(14) 0.15704(11) 0.0154(5) Uani 1 1 d . . .
C312 C 0.26191(11) 0.25116(14) 0.14366(12) 0.0179(5) Uani 1 1 d . . .
H312 H 0.2489 0.2434 0.18 0.021 Uiso 1 1 calc R . .
C313 C 0.21892(12) 0.26427(15) 0.07730(12) 0.0219(6) Uani 1 1 d . . .
H313 H 0.1767 0.2636 0.0685 0.026 Uiso 1 1 calc R . .
C314 C 0.23695(12) 0.27832(15) 0.02410(12) 0.0236(6) Uani 1 1 d . . .
H314 H 0.2075 0.2874 -0.0211 0.028 Uiso 1 1 calc R . .
C315 C 0.29829(12) 0.27899(15) 0.03752(12) 0.0225(6) Uani 1 1 d . . .
H315 H 0.3112 0.2897 0.0015 0.027 Uiso 1 1 calc R . .
C316 C 0.34117(12) 0.26432(14) 0.10281(12) 0.0188(5) Uani 1 1 d . . .
H316 H 0.3832 0.2645 0.1108 0.023 Uiso 1 1 calc R . .
C321 C 0.35594(10) 0.30660(14) 0.29190(11) 0.0156(5) Uani 1 1 d . . .
C322 C 0.33942(11) 0.38825(14) 0.26624(12) 0.0189(5) Uani 1 1 d . . .
H322 H 0.3401 0.4033 0.2234 0.023 Uiso 1 1 calc R . .
C323 C 0.32204(11) 0.44739(15) 0.30292(12) 0.0220(6) Uani 1 1 d . . .
H323 H 0.3116 0.5033 0.2859 0.026 Uiso 1 1 calc R . .
C324 C 0.31993(12) 0.42448(15) 0.36470(12) 0.0242(6) Uani 1 1 d . . .
H324 H 0.3066 0.4643 0.3892 0.029 Uiso 1 1 calc R . .
C325 C 0.33712(12) 0.34395(15) 0.39091(12) 0.0233(6) Uani 1 1 d . . .
H325 H 0.3361 0.3288 0.4336 0.028 Uiso 1 1 calc R . .
C326 C 0.35569(11) 0.28571(15) 0.35488(11) 0.0186(5) Uani 1 1 d . . .
H326 H 0.3684 0.2309 0.3734 0.022 Uiso 1 1 calc R . .
C30 C 0.45108(10) 0.27502(14) 0.24456(12) 0.0158(5) Uani 1 1 d . . .
H30A H 0.4409 0.3241 0.2131 0.019 Uiso 1 1 calc R . .
H30B H 0.4764 0.2956 0.2912 0.019 Uiso 1 1 calc R . .
C40 C 0.48752(11) 0.21038(14) 0.22261(12) 0.0172(5) Uani 1 1 d . . .
H40A H 0.5313 0.2255 0.2436 0.021 Uiso 1 1 calc R . .
H40B H 0.4742 0.2128 0.1723 0.021 Uiso 1 1 calc R . .
P4 P 0.47768(3) 0.10063(4) 0.24796(3) 0.01298(12) Uani 1 1 d . . .
C411 C 0.46839(11) 0.04299(14) 0.16988(11) 0.0153(5) Uani 1 1 d . . .
C412 C 0.41907(12) 0.06344(15) 0.10951(12) 0.0231(6) Uani 1 1 d . . .
H412 H 0.3903 0.1044 0.1104 0.028 Uiso 1 1 calc R . .
C413 C 0.41136(13) 0.02493(16) 0.04831(12) 0.0277(6) Uani 1 1 d . . .
H413 H 0.3777 0.0401 0.0075 0.033 Uiso 1 1 calc R . .
C414 C 0.45248(13) -0.03556(16) 0.04630(12) 0.0261(6) Uani 1 1 d . . .
H414 H 0.4474 -0.0615 0.0041 0.031 Uiso 1 1 calc R . .
C415 C 0.50099(12) -0.05815(16) 0.10598(12) 0.0242(6) Uani 1 1 d . . .
H415 H 0.5289 -0.1005 0.1051 0.029 Uiso 1 1 calc R . .
C416 C 0.50888(11) -0.01889(14) 0.16701(12) 0.0194(5) Uani 1 1 d . . .
H416 H 0.5425 -0.0344 0.2077 0.023 Uiso 1 1 calc R . .
C421 C 0.55492(10) 0.06986(14) 0.30596(11) 0.0135(5) Uani 1 1 d . . .
C422 C 0.56441(11) 0.02107(14) 0.36380(11) 0.0187(5) Uani 1 1 d . . .
H422 H 0.5304 0.0044 0.3734 0.022 Uiso 1 1 calc R . .
C423 C 0.62253(12) -0.00361(16) 0.40760(12) 0.0235(6) Uani 1 1 d . . .
H423 H 0.6281 -0.0373 0.4466 0.028 Uiso 1 1 calc R . .
C424 C 0.67224(12) 0.02074(16) 0.39452(12) 0.0231(6) Uani 1 1 d . . .
H424 H 0.7122 0.0043 0.4247 0.028 Uiso 1 1 calc R . .
C425 C 0.66390(11) 0.06928(15) 0.33727(12) 0.0204(5) Uani 1 1 d . . .
H425 H 0.6983 0.0861 0.3285 0.025 Uiso 1 1 calc R . .
C426 C 0.60599(11) 0.09337(14) 0.29284(11) 0.0160(5) Uani 1 1 d . . .
H426 H 0.6007 0.1259 0.2534 0.019 Uiso 1 1 calc R . .
C21 C 0.46311(11) 0.15396(14) 0.36712(11) 0.0165(5) Uani 1 1 d . . .
C22 C 0.50327(11) 0.19004(14) 0.41646(11) 0.0173(5) Uani 1 1 d . . .
C23 C 0.54263(11) 0.23257(14) 0.47387(12) 0.0166(5) Uani 1 1 d . . .
O23 O 0.59681(8) 0.26303(10) 0.47858(8) 0.0213(4) Uani 1 1 d . . .
C231 C 0.61280(13) 0.24973(18) 0.42099(13) 0.0331(7) Uani 1 1 d . . .
H23A H 0.6089 0.1895 0.4091 0.05 Uiso 1 1 calc R . .
H23B H 0.655 0.2679 0.4328 0.05 Uiso 1 1 calc R . .
H23C H 0.5854 0.2827 0.3819 0.05 Uiso 1 1 calc R . .
C24 C 0.53010(11) 0.24812(15) 0.53096(12) 0.0182(5) Uani 1 1 d . . .
C241 C 0.47460(13) 0.21521(16) 0.53159(12) 0.0224(6) Uani 1 1 d . . .
N241 N 0.43064(11) 0.18653(15) 0.53149(11) 0.0321(6) Uani 1 1 d . . .
C242 C 0.57172(12) 0.29151(16) 0.58951(12) 0.0212(5) Uani 1 1 d . . .
N242 N 0.60516(11) 0.32554(14) 0.63678(11) 0.0303(6) Uani 1 1 d . . .
C201 C 0.33582(11) 0.04516(15) 0.33075(12) 0.0198(5) Uani 1 1 d . . .
C202 C 0.30750(11) 0.03941(14) 0.25820(12) 0.0181(5) Uani 1 1 d . . .
C203 C 0.34320(11) -0.01570(14) 0.23597(12) 0.0189(5) Uani 1 1 d . . .
C204 C 0.39322(11) -0.04510(14) 0.29593(12) 0.0186(5) Uani 1 1 d . . .
C205 C 0.38832(11) -0.00782(14) 0.35379(11) 0.0184(5) Uani 1 1 d . . .
C206 C 0.30852(13) 0.08620(16) 0.37625(14) 0.0308(7) Uani 1 1 d . . .
H20C H 0.2834 0.1346 0.3524 0.046 Uiso 1 1 calc R . .
H20D H 0.3414 0.1056 0.4186 0.046 Uiso 1 1 calc R . .
H20E H 0.2831 0.045 0.3872 0.046 Uiso 1 1 calc R . .
C207 C 0.24578(12) 0.07345(16) 0.21424(14) 0.0337(7) Uani 1 1 d . . .
H20F H 0.2146 0.0309 0.21 0.051 Uiso 1 1 calc R . .
H20G H 0.2444 0.0869 0.1687 0.051 Uiso 1 1 calc R . .
H20H H 0.2379 0.1248 0.2351 0.051 Uiso 1 1 calc R . .
C208 C 0.32702(12) -0.04821(16) 0.16490(12) 0.0252(6) Uani 1 1 d . . .
H20I H 0.3053 -0.1021 0.1593 0.038 Uiso 1 1 calc R . .
H20J H 0.3644 -0.0567 0.1571 0.038 Uiso 1 1 calc R . .
H20K H 0.3008 -0.0071 0.1318 0.038 Uiso 1 1 calc R . .
C209 C 0.43563(12) -0.11539(15) 0.29513(13) 0.0240(6) Uani 1 1 d . . .
H20L H 0.4718 -0.1154 0.3384 0.036 Uiso 1 1 calc R . .
H20M H 0.4482 -0.1066 0.257 0.036 Uiso 1 1 calc R . .
H20N H 0.4145 -0.1698 0.2894 0.036 Uiso 1 1 calc R . .
C200 C 0.42740(12) -0.02509(16) 0.42755(12) 0.0268(6) Uani 1 1 d . . .
H20P H 0.4068 -0.0659 0.4457 0.04 Uiso 1 1 calc R . .
H20Q H 0.4343 0.0277 0.4537 0.04 Uiso 1 1 calc R . .
H20R H 0.4667 -0.0484 0.4315 0.04 Uiso 1 1 calc R . .

loop_
_atom_site_aniso_label
_atom_site_aniso_U_11
_atom_site_aniso_U_22
_atom_site_aniso_U_33
_atom_site_aniso_U_23
_atom_site_aniso_U_13
_atom_site_aniso_U_12
Ru1 0.01326(10) 0.01279(10) 0.01478(9) 0.00114(7) 0.00476(8) -0.00013(8)
Ru2 0.01273(10) 0.01236(9) 0.01449(9) 0.00040(7) 0.00543(8) 0.00010(8)
P1 0.0145(3) 0.0120(3) 0.0152(3) 0.0007(2) 0.0065(3) 0.0004(2)
C111 0.0192(14) 0.0081(11) 0.0148(11) 0.0005(9) 0.0055(10) 0.0012(9)
C112 0.0179(14) 0.0167(13) 0.0194(12) 0.0004(9) 0.0070(11) 0.0013(10)
C113 0.0186(15) 0.0173(13) 0.0247(13) -0.0009(10) 0.0009(11) 0.0003(10)
C114 0.0291(17) 0.0216(14) 0.0122(11) 0.0010(10) -0.0014(11) 0.0026(12)
C115 0.0384(18) 0.0197(13) 0.0161(12) -0.0016(10) 0.0132(12) -0.0015(12)
C116 0.0193(14) 0.0175(13) 0.0172(12) 0.0033(9) 0.0046(10) 0.0040(10)
C121 0.0117(12) 0.0146(12) 0.0149(11) 0.0019(9) 0.0025(9) 0.0023(9)
C122 0.0172(14) 0.0182(13) 0.0218(12) 0.0014(10) 0.0087(11) -0.0037(10)
C123 0.0211(15) 0.0171(13) 0.0252(13) -0.0022(10) 0.0065(11) 0.0026(11)
C124 0.0219(15) 0.0250(15) 0.0245(13) -0.0077(11) 0.0094(12) 0.0031(11)
C125 0.0170(14) 0.0302(15) 0.0152(12) 0.0019(10) 0.0067(10) 0.0049(11)
C126 0.0120(13) 0.0203(13) 0.0179(12) 0.0002(10) 0.0023(10) 0.0002(10)
C10 0.0136(13) 0.0134(12) 0.0171(11) 0.0003(9) 0.0035(10) -0.0045(9)
C20 0.0128(13) 0.0193(13) 0.0229(12) 0.0025(10) 0.0098(10) 0.0033(10)
P2 0.0143(3) 0.0149(3) 0.0162(3) -0.0006(2) 0.0066(3) 0.0002(2)
C211 0.0171(14) 0.0140(12) 0.0132(11) 0.0002(9) 0.0058(10) -0.0037(10)
C212 0.0186(14) 0.0183(13) 0.0205(12) -0.0008(10) 0.0056(11) -0.0003(10)
C213 0.0246(16) 0.0261(15) 0.0145(12) -0.0007(10) 0.0044(11) -0.0041(12)
C214 0.0292(16) 0.0241(14) 0.0197(12) -0.0089(11) 0.0121(12) -0.0111(12)
C215 0.0236(16) 0.0251(15) 0.0249(14) -0.0081(11) 0.0129(12) -0.0034(11)
C216 0.0176(14) 0.0194(13) 0.0210(12) -0.0012(10) 0.0062(11) 0.0007(10)
C221 0.0144(13) 0.0179(13) 0.0153(11) -0.0033(9) 0.0031(10) 0.0019(10)
C222 0.0208(15) 0.0167(13) 0.0212(13) 0.0015(10) 0.0099(11) 0.0057(10)
C223 0.0230(15) 0.0225(14) 0.0174(12) 0.0037(10) 0.0046(11) 0.0078(12)
C224 0.0165(15) 0.0267(15) 0.0263(14) -0.0032(11) -0.0021(11) 0.0073(11)
C225 0.0148(14) 0.0297(15) 0.0251(13) -0.0069(11) 0.0051(11) -0.0020(11)
C226 0.0194(14) 0.0224(14) 0.0195(12) -0.0045(10) 0.0096(11) -0.0020(11)
C11 0.0155(13) 0.0124(12) 0.0222(13) 0.0005(9) 0.0112(11) 0.0010(10)
C12 0.0184(14) 0.0174(13) 0.0196(12) -0.0001(10) 0.0097(11) 0.0008(10)
C13 0.0165(14) 0.0170(13) 0.0191(12) -0.0006(10) 0.0078(11) 0.0028(10)
O13 0.0202(10) 0.0225(10) 0.0166(8) 0.0033(7) 0.0033(7) -0.0027(8)
C131 0.0284(17) 0.0247(15) 0.0245(14) 0.0058(11) 0.0064(12) -0.0056(12)
C14 0.0154(13) 0.0193(13) 0.0169(11) 0.0028(10) 0.0056(10) 0.0039(11)
C141 0.0179(15) 0.0319(16) 0.0124(12) 0.0038(10) 0.0043(10) 0.0087(12)
N141 0.0272(14) 0.0357(14) 0.0259(12) 0.0046(10) 0.0117(10) -0.0022(11)
C142 0.0214(15) 0.0260(15) 0.0160(12) -0.0002(10) 0.0108(11) -0.0015(11)
N142 0.0271(14) 0.0274(13) 0.0208(11) 0.0006(9) 0.0089(10) 0.0029(10)
C101 0.0162(14) 0.0173(13) 0.0204(12) 0.0007(10) 0.0067(11) -0.0101(10)
C102 0.0167(14) 0.0132(12) 0.0238(13) -0.0016(10) 0.0060(11) -0.0090(10)
C103 0.0200(14) 0.0163(13) 0.0191(12) 0.0046(10) 0.0072(11) -0.0017(10)
C104 0.0181(14) 0.0091(11) 0.0235(13) -0.0014(9) 0.0091(11) -0.0052(10)
C105 0.0196(15) 0.0119(12) 0.0278(14) 0.0034(10) 0.0058(11) -0.0047(10)
C106 0.0228(16) 0.0290(15) 0.0247(14) 0.0033(11) 0.0108(12) -0.0074(12)
C107 0.0141(14) 0.0243(14) 0.0305(14) 0.0068(11) 0.0073(11) 0.0003(11)
C108 0.0293(17) 0.0231(14) 0.0212(13) -0.0021(11) 0.0042(12) -0.0065(12)
C109 0.0306(17) 0.0161(13) 0.0361(15) -0.0034(11) 0.0158(13) -0.0018(12)
C100 0.0199(15) 0.0212(14) 0.0373(15) 0.0126(12) 0.0065(12) 0.0000(11)
P3 0.0140(3) 0.0135(3) 0.0164(3) 0.0002(2) 0.0072(3) 0.0004(2)
C311 0.0158(14) 0.0153(12) 0.0141(11) -0.0007(9) 0.0050(10) -0.0002(10)
C312 0.0208(15) 0.0167(13) 0.0188(12) 0.0023(10) 0.0107(11) -0.0002(10)
C313 0.0117(14) 0.0233(14) 0.0229(13) 0.0020(10) -0.0014(11) 0.0000(10)
C314 0.0250(16) 0.0233(14) 0.0169(12) -0.0013(10) 0.0024(11) 0.0012(11)
C315 0.0260(16) 0.0272(15) 0.0155(12) 0.0020(10) 0.0098(11) 0.0041(11)
C316 0.0175(14) 0.0201(13) 0.0201(13) 0.0028(10) 0.0088(11) 0.0046(10)
C321 0.0143(13) 0.0158(12) 0.0178(11) -0.0016(9) 0.0076(10) 0.0003(10)
C322 0.0193(14) 0.0170(13) 0.0186(12) 0.0009(10) 0.0058(10) 0.0007(10)
C323 0.0199(15) 0.0183(13) 0.0223(13) -0.0010(10) 0.0028(11) 0.0011(11)
C324 0.0285(16) 0.0184(14) 0.0247(13) -0.0057(10) 0.0097(12) 0.0030(11)
C325 0.0240(16) 0.0249(15) 0.0236(13) -0.0018(11) 0.0121(12) 0.0020(12)
C326 0.0184(14) 0.0164(13) 0.0214(12) -0.0001(10) 0.0084(11) 0.0005(10)
C30 0.0126(13) 0.0140(12) 0.0186(12) 0.0031(9) 0.0039(10) 0.0007(9)
C40 0.0153(13) 0.0172(13) 0.0213(12) -0.0001(10) 0.0096(10) -0.0032(10)
P4 0.0112(3) 0.0139(3) 0.0142(3) 0.0004(2) 0.0054(2) 0.0004(2)
C411 0.0153(13) 0.0157(12) 0.0157(11) 0.0002(9) 0.0072(10) -0.0003(10)
C412 0.0233(16) 0.0173(13) 0.0235(13) 0.0013(10) 0.0036(12) 0.0068(11)
C413 0.0330(18) 0.0256(15) 0.0158(12) -0.0043(11) 0.0005(12) -0.0036(12)
C414 0.0353(18) 0.0259(15) 0.0189(13) -0.0074(11) 0.0128(12) -0.0075(13)
C415 0.0244(16) 0.0232(14) 0.0270(14) -0.0063(11) 0.0124(12) 0.0026(11)
C416 0.0210(15) 0.0175(13) 0.0175(12) -0.0035(10) 0.0053(11) -0.0016(11)
C421 0.0125(13) 0.0124(11) 0.0157(11) -0.0025(9) 0.0057(10) 0.0002(9)
C422 0.0216(15) 0.0150(12) 0.0212(12) 0.0018(10) 0.0103(11) 0.0034(10)
C423 0.0262(16) 0.0244(14) 0.0188(12) 0.0051(10) 0.0077(12) 0.0022(12)
C424 0.0129(14) 0.0293(15) 0.0218(13) -0.0002(11) 0.0014(11) 0.0040(11)
C425 0.0164(14) 0.0217(14) 0.0246(13) -0.0039(10) 0.0095(11) 0.0006(10)
C426 0.0152(13) 0.0170(12) 0.0164(11) -0.0010(10) 0.0070(10) 0.0020(10)
C21 0.0177(14) 0.0167(13) 0.0196(12) 0.0064(10) 0.0123(11) 0.0059(10)
C22 0.0185(14) 0.0173(13) 0.0176(12) 0.0042(10) 0.0087(10) 0.0042(10)
C23 0.0144(14) 0.0126(12) 0.0204(12) 0.0020(9) 0.0043(10) -0.0005(10)
O23 0.0203(11) 0.0275(10) 0.0179(9) -0.0081(7) 0.0097(8) -0.0083(8)
C231 0.0286(18) 0.0490(19) 0.0285(15) -0.0151(13) 0.0186(13) -0.0172(14)
C24 0.0198(15) 0.0181(13) 0.0173(12) 0.0002(10) 0.0079(11) -0.0005(10)
C241 0.0274(17) 0.0257(15) 0.0148(12) -0.0029(10) 0.0090(11) 0.0023(12)
N241 0.0271(15) 0.0415(15) 0.0325(13) -0.0036(11) 0.0171(11) -0.0030(11)
C242 0.0229(15) 0.0267(14) 0.0171(12) 0.0031(11) 0.0112(11) 0.0053(12)
N242 0.0315(15) 0.0383(14) 0.0203(11) -0.0065(10) 0.0094(11) -0.0012(11)
C201 0.0189(14) 0.0193(13) 0.0256(13) -0.0007(10) 0.0133(11) -0.0068(11)
C202 0.0133(13) 0.0114(12) 0.0307(14) 0.0032(10) 0.0100(11) -0.0037(10)
C203 0.0223(15) 0.0156(13) 0.0211(12) -0.0022(10) 0.0112(11) -0.0061(10)
C204 0.0180(14) 0.0131(12) 0.0282(13) 0.0031(10) 0.0130(11) -0.0010(10)
C205 0.0222(15) 0.0162(13) 0.0180(12) 0.0017(9) 0.0093(11) -0.0049(10)
C206 0.0377(18) 0.0196(14) 0.0501(18) -0.0053(12) 0.0332(15) -0.0087(12)
C207 0.0197(16) 0.0256(16) 0.0498(18) 0.0061(13) 0.0075(14) -0.0041(12)
C208 0.0272(16) 0.0239(15) 0.0226(13) -0.0043(11) 0.0080(12) -0.0077(12)
C209 0.0237(16) 0.0202(14) 0.0320(14) -0.0006(11) 0.0152(12) 0.0018(11)
C200 0.0342(18) 0.0234(14) 0.0232(13) 0.0048(11) 0.0120(12) -0.0041(12)

loop_
_atom_type_symbol
_atom_type_description
_atom_type_scat_dispersion_real
_atom_type_scat_dispersion_imag
_atom_type_scat_source
C C 0.0033 0.0016 'International Tables Vol C Tables 4.2.6.8 and 6.1.1.4'
H H 0 0 'International Tables Vol C Tables 4.2.6.8 and 6.1.1.4'
N N 0.0061 0.0033 'International Tables Vol C Tables 4.2.6.8 and 6.1.1.4'
O O 0.0106 0.006 'International Tables Vol C Tables 4.2.6.8 and 6.1.1.4'
P P 0.1023 0.0942 'International Tables Vol C Tables 4.2.6.8 and 6.1.1.4'
Ru Ru -1.2594 0.8363 'International Tables Vol C Tables 4.2.6.8 and 6.1.1.4'

loop_
_geom_angle_atom_site_label_1
_geom_angle_atom_site_label_2
_geom_angle_atom_site_label_3
_geom_angle
_geom_angle_site_symmetry_1
_geom_angle_site_symmetry_3
_geom_angle_publ_flag
C11 Ru1 C105 95.43(9) . . ?
C11 Ru1 C101 91.53(9) . . ?
C105 Ru1 C101 37.20(9) . . ?
C11 Ru1 P1 88.68(7) . . ?
C105 Ru1 P1 161.38(7) . . ?
C101 Ru1 P1 124.75(7) . . ?
C11 Ru1 C104 129.19(9) . . ?
C105 Ru1 C104 36.80(8) . . ?
C101 Ru1 C104 61.31(8) . . ?
P1 Ru1 C104 142.09(6) . . ?
C11 Ru1 C103 152.65(9) . . ?
C105 Ru1 C103 61.56(8) . . ?
C101 Ru1 C103 61.28(8) . . ?
P1 Ru1 C103 108.70(6) . . ?
C104 Ru1 C103 36.57(8) . . ?
C11 Ru1 C102 121.06(9) . . ?
C105 Ru1 C102 61.56(9) . . ?
C101 Ru1 C102 36.59(8) . . ?
P1 Ru1 C102 100.85(6) . . ?
C104 Ru1 C102 60.98(8) . . ?
C103 Ru1 C102 36.61(8) . . ?
C11 Ru1 P2 86.52(7) . . ?
C105 Ru1 P2 114.25(7) . . ?
C101 Ru1 P2 151.09(7) . . ?
P1 Ru1 P2 84.07(2) . . ?
C104 Ru1 P2 98.27(6) . . ?
C103 Ru1 P2 115.46(6) . . ?
C102 Ru1 P2 151.84(6) . . ?
C21 Ru2 C204 118.15(9) . . ?
C21 Ru2 C205 93.31(9) . . ?
C204 Ru2 C205 36.59(8) . . ?
C21 Ru2 C203 154.05(9) . . ?
C204 Ru2 C203 37.19(8) . . ?
C205 Ru2 C203 61.47(8) . . ?
C21 Ru2 C201 102.87(9) . . ?
C204 Ru2 C201 61.19(8) . . ?
C205 Ru2 C201 36.65(9) . . ?
C203 Ru2 C201 61.24(8) . . ?
C21 Ru2 P4 83.49(7) . . ?
C204 Ru2 P4 100.44(6) . . ?
C205 Ru2 P4 126.71(7) . . ?
C203 Ru2 P4 106.00(6) . . ?
C201 Ru2 P4 161.52(6) . . ?
C21 Ru2 P3 83.81(7) . . ?
C204 Ru2 P3 157.82(7) . . ?
C205 Ru2 P3 148.47(6) . . ?
C203 Ru2 P3 120.64(6) . . ?
C201 Ru2 P3 113.45(7) . . ?
P4 Ru2 P3 84.28(2) . . ?
C21 Ru2 C202 137.60(9) . . ?
C204 Ru2 C202 61.19(8) . . ?
C205 Ru2 C202 60.93(8) . . ?
C203 Ru2 C202 36.57(8) . . ?
C201 Ru2 C202 36.39(8) . . ?
P4 Ru2 C202 138.72(6) . . ?
P3 Ru2 C202 101.09(6) . . ?
C111 P1 C121 100.15(10) . . ?
C111 P1 C10 105.52(11) . . ?
C121 P1 C10 100.62(10) . . ?
C111 P1 Ru1 118.42(7) . . ?
C121 P1 Ru1 120.90(7) . . ?
C10 P1 Ru1 108.95(8) . . ?
C116 C111 C112 118.0(2) . . ?
C116 C111 P1 122.34(19) . . ?
C112 C111 P1 119.63(17) . . ?
C113 C112 C111 121.2(2) . . ?
C113 C112 H112 119.4 . . ?
C111 C112 H112 119.4 . . ?
C114 C113 C112 119.7(2) . . ?
C114 C113 H113 120.2 . . ?
C112 C113 H113 120.2 . . ?
C115 C114 C113 120.1(2) . . ?
C115 C114 H114 120 . . ?
C113 C114 H114 120 . . ?
C114 C115 C116 120.4(2) . . ?
C114 C115 H115 119.8 . . ?
C116 C115 H115 119.8 . . ?
C115 C116 C111 120.6(2) . . ?
C115 C116 H116 119.7 . . ?
C111 C116 H116 119.7 . . ?
C126 C121 C122 118.6(2) . . ?
C126 C121 P1 121.50(17) . . ?
C122 C121 P1 119.88(17) . . ?
C123 C122 C121 120.9(2) . . ?
C123 C122 H122 119.5 . . ?
C121 C122 H122 119.5 . . ?
C122 C123 C124 120.3(2) . . ?
C122 C123 H123 119.9 . . ?
C124 C123 H123 119.9 . . ?
C125 C124 C123 119.5(2) . . ?
C125 C124 H124 120.3 . . ?
C123 C124 H124 120.3 . . ?
C124 C125 C126 120.7(2) . . ?
C124 C125 H125 119.7 . . ?
C126 C125 H125 119.7 . . ?
C121 C126 C125 120.0(2) . . ?
C121 C126 H126 120 . . ?
C125 C126 H126 120 . . ?
C20 C10 P1 111.38(15) . . ?
C20 C10 H10A 109.4 . . ?
P1 C10 H10A 109.4 . . ?
C20 C10 H10B 109.4 . . ?
P1 C10 H10B 109.4 . . ?
H10A C10 H10B 108 . . ?
C10 C20 P2 111.52(15) . . ?
C10 C20 H20A 109.3 . . ?
P2 C20 H20A 109.3 . . ?
C10 C20 H20B 109.3 . . ?
P2 C20 H20B 109.3 . . ?
H20A C20 H20B 108 . . ?
C211 P2 C221 102.21(10) . . ?
C211 P2 C20 100.95(10) . . ?
C221 P2 C20 104.11(11) . . ?
C211 P2 Ru1 116.97(8) . . ?
C221 P2 Ru1 118.85(8) . . ?
C20 P2 Ru1 111.51(7) . . ?
C212 C211 C216 118.2(2) . . ?
C212 C211 P2 117.97(18) . . ?
C216 C211 P2 123.86(18) . . ?
C213 C212 C211 121.0(2) . . ?
C213 C212 H212 119.5 . . ?
C211 C212 H212 119.5 . . ?
C212 C213 C214 120.0(2) . . ?
C212 C213 H213 120 . . ?
C214 C213 H213 120 . . ?
C213 C214 C215 120.0(2) . . ?
C213 C214 H214 120 . . ?
C215 C214 H214 120 . . ?
C216 C215 C214 119.7(2) . . ?
C216 C215 H215 120.2 . . ?
C214 C215 H215 120.2 . . ?
C215 C216 C211 121.1(2) . . ?
C215 C216 H216 119.4 . . ?
C211 C216 H216 119.4 . . ?
C222 C221 C226 118.2(2) . . ?
C222 C221 P2 119.51(18) . . ?
C226 C221 P2 122.26(18) . . ?
C221 C222 C223 120.8(2) . . ?
C221 C222 H222 119.6 . . ?
C223 C222 H222 119.6 . . ?
C224 C223 C222 120.3(2) . . ?
C224 C223 H223 119.8 . . ?
C222 C223 H223 119.8 . . ?
C223 C224 C225 119.4(2) . . ?
C223 C224 H224 120.3 . . ?
C225 C224 H224 120.3 . . ?
C226 C225 C224 120.3(2) . . ?
C226 C225 H225 119.9 . . ?
C224 C225 H225 119.9 . . ?
C225 C226 C221 121.0(2) . . ?
C225 C226 H226 119.5 . . ?
C221 C226 H226 119.5 . . ?
C12 C11 Ru1 173.0(2) . . ?
C11 C12 C13 168.8(3) . . ?
O13 C13 C14 114.1(2) . . ?
O13 C13 C12 121.2(2) . . ?
C14 C13 C12 124.7(2) . . ?
C13 O13 C131 117.83(18) . . ?
O13 C131 H13A 109.5 . . ?
O13 C131 H13B 109.5 . . ?
H13A C131 H13B 109.5 . . ?
O13 C131 H13C 109.5 . . ?
H13A C131 H13C 109.5 . . ?
H13B C131 H13C 109.5 . . ?
C13 C14 C141 121.4(2) . . ?
C13 C14 C142 121.3(2) . . ?
C141 C14 C142 117.2(2) . . ?
N141 C141 C14 178.1(3) . . ?
N142 C142 C14 178.7(3) . . ?
C102 C101 C105 108.4(2) . . ?
C102 C101 C106 126.4(2) . . ?
C105 C101 C106 124.9(2) . . ?
C102 C101 Ru1 72.92(13) . . ?
C105 C101 Ru1 71.23(13) . . ?
C106 C101 Ru1 126.07(16) . . ?
C101 C102 C103 107.9(2) . . ?
C101 C102 C107 125.3(2) . . ?
C103 C102 C107 125.7(2) . . ?
C101 C102 Ru1 70.50(13) . . ?
C103 C102 Ru1 71.68(14) . . ?
C107 C102 Ru1 132.68(16) . . ?
C104 C103 C102 107.9(2) . . ?
C104 C103 C108 126.7(2) . . ?
C102 C103 C108 124.8(2) . . ?
C104 C103 Ru1 71.70(13) . . ?
C102 C103 Ru1 71.71(13) . . ?
C108 C103 Ru1 129.72(16) . . ?
C105 C104 C103 108.2(2) . . ?
C105 C104 C109 125.5(2) . . ?
C103 C104 C109 125.8(2) . . ?
C105 C104 Ru1 70.26(13) . . ?
C103 C104 Ru1 71.73(13) . . ?
C109 C104 Ru1 130.08(17) . . ?
C104 C105 C101 107.6(2) . . ?
C104 C105 C100 126.5(2) . . ?
C101 C105 C100 124.9(2) . . ?
C104 C105 Ru1 72.94(13) . . ?
C101 C105 Ru1 71.57(13) . . ?
C100 C105 Ru1 130.17(17) . . ?
C101 C106 H10C 109.5 . . ?
C101 C106 H10D 109.5 . . ?
H10C C106 H10D 109.5 . . ?
C101 C106 H10E 109.5 . . ?
H10C C106 H10E 109.5 . . ?
H10D C106 H10E 109.5 . . ?
C102 C107 H10F 109.5 . . ?
C102 C107 H10G 109.5 . . ?
H10F C107 H10G 109.5 . . ?
C102 C107 H10H 109.5 . . ?
H10F C107 H10H 109.5 . . ?
H10G C107 H10H 109.5 . . ?
C103 C108 H10I 109.5 . . ?
C103 C108 H10J 109.5 . . ?
H10I C108 H10J 109.5 . . ?
C103 C108 H10K 109.5 . . ?
H10I C108 H10K 109.5 . . ?
H10J C108 H10K 109.5 . . ?
C104 C109 H10L 109.5 . . ?
C104 C109 H10M 109.5 . . ?
H10L C109 H10M 109.5 . . ?
C104 C109 H10N 109.5 . . ?
H10L C109 H10N 109.5 . . ?
H10M C109 H10N 109.5 . . ?
C105 C100 H10O 109.5 . . ?
C105 C100 H10P 109.5 . . ?
H10O C100 H10P 109.5 . . ?
C105 C100 H10Q 109.5 . . ?
H10O C100 H10Q 109.5 . . ?
H10P C100 H10Q 109.5 . . ?
C311 P3 C321 100.26(10) . . ?
C311 P3 C30 103.45(11) . . ?
C321 P3 C30 102.66(10) . . ?
C311 P3 Ru2 123.05(8) . . ?
C321 P3 Ru2 117.57(7) . . ?
C30 P3 Ru2 107.36(7) . . ?
C316 C311 C312 117.7(2) . . ?
C316 C311 P3 122.52(19) . . ?
C312 C311 P3 119.77(17) . . ?
C313 C312 C311 120.3(2) . . ?
C313 C312 H312 119.9 . . ?
C311 C312 H312 119.9 . . ?
C314 C313 C312 120.8(2) . . ?
C314 C313 H313 119.6 . . ?
C312 C313 H313 119.6 . . ?
C315 C314 C313 119.0(2) . . ?
C315 C314 H314 120.5 . . ?
C313 C314 H314 120.5 . . ?
C314 C315 C316 120.7(2) . . ?
C314 C315 H315 119.7 . . ?
C316 C315 H315 119.7 . . ?
C315 C316 C311 121.5(2) . . ?
C315 C316 H316 119.2 . . ?
C311 C316 H316 119.2 . . ?
C326 C321 C322 119.4(2) . . ?
C326 C321 P3 120.19(18) . . ?
C322 C321 P3 120.41(17) . . ?
C323 C322 C321 120.3(2) . . ?
C323 C322 H322 119.8 . . ?
C321 C322 H322 119.8 . . ?
C322 C323 C324 119.5(2) . . ?
C322 C323 H323 120.2 . . ?
C324 C323 H323 120.2 . . ?
C323 C324 C325 120.4(2) . . ?
C323 C324 H324 119.8 . . ?
C325 C324 H324 119.8 . . ?
C326 C325 C324 119.9(2) . . ?
C326 C325 H325 120.1 . . ?
C324 C325 H325 120.1 . . ?
C325 C326 C321 120.4(2) . . ?
C325 C326 H326 119.8 . . ?
C321 C326 H326 119.8 . . ?
C40 C30 P3 111.37(15) . . ?
C40 C30 H30A 109.4 . . ?
P3 C30 H30A 109.4 . . ?
C40 C30 H30B 109.4 . . ?
P3 C30 H30B 109.4 . . ?
H30A C30 H30B 108 . . ?
C30 C40 P4 112.39(15) . . ?
C30 C40 H40A 109.1 . . ?
P4 C40 H40A 109.1 . . ?
C30 C40 H40B 109.1 . . ?
P4 C40 H40B 109.1 . . ?
H40A C40 H40B 107.9 . . ?
C421 P4 C411 101.89(10) . . ?
C421 P4 C40 103.53(10) . . ?
C411 P4 C40 100.60(10) . . ?
C421 P4 Ru2 117.76(7) . . ?
C411 P4 Ru2 119.87(8) . . ?
C40 P4 Ru2 110.74(7) . . ?
C412 C411 C416 118.0(2) . . ?
C412 C411 P4 118.39(18) . . ?
C416 C411 P4 123.62(18) . . ?
C413 C412 C411 121.0(2) . . ?
C413 C412 H412 119.5 . . ?
C411 C412 H412 119.5 . . ?
C412 C413 C414 120.2(2) . . ?
C412 C413 H413 119.9 . . ?
C414 C413 H413 119.9 . . ?
C415 C414 C413 119.7(2) . . ?
C415 C414 H414 120.2 . . ?
C413 C414 H414 120.2 . . ?
C414 C415 C416 119.9(2) . . ?
C414 C415 H415 120 . . ?
C416 C415 H415 120 . . ?
C415 C416 C411 121.2(2) . . ?
C415 C416 H416 119.4 . . ?
C411 C416 H416 119.4 . . ?
C422 C421 C426 118.3(2) . . ?
C422 C421 P4 120.62(18) . . ?
C426 C421 P4 121.11(17) . . ?
C423 C422 C421 121.2(2) . . ?
C423 C422 H422 119.4 . . ?
C421 C422 H422 119.4 . . ?
C424 C423 C422 119.9(2) . . ?
C424 C423 H423 120.1 . . ?
C422 C423 H423 120.1 . . ?
C423 C424 C425 119.9(2) . . ?
C423 C424 H424 120 . . ?
C425 C424 H424 120 . . ?
C426 C425 C424 120.6(2) . . ?
C426 C425 H425 119.7 . . ?
C424 C425 H425 119.7 . . ?
C425 C426 C421 120.1(2) . . ?
C425 C426 H426 119.9 . . ?
C421 C426 H426 119.9 . . ?
C22 C21 Ru2 177.5(2) . . ?
C21 C22 C23 173.3(3) . . ?
O23 C23 C22 122.3(2) . . ?
O23 C23 C24 114.1(2) . . ?
C22 C23 C24 123.6(2) . . ?
C23 O23 C231 117.27(18) . . ?
O23 C231 H23A 109.5 . . ?
O23 C231 H23B 109.5 . . ?
H23A C231 H23B 109.5 . . ?
O23 C231 H23C 109.5 . . ?
H23A C231 H23C 109.5 . . ?
H23B C231 H23C 109.5 . . ?
C23 C24 C242 122.3(2) . . ?
C23 C24 C241 118.0(2) . . ?
C242 C24 C241 119.6(2) . . ?
N241 C241 C24 177.9(3) . . ?
N242 C242 C24 179.3(3) . . ?
C205 C201 C202 108.1(2) . . ?
C205 C201 C206 125.2(2) . . ?
C202 C201 C206 125.7(2) . . ?
C205 C201 Ru2 71.20(13) . . ?
C202 C201 Ru2 72.42(13) . . ?
C206 C201 Ru2 131.00(17) . . ?
C201 C202 C203 108.1(2) . . ?
C201 C202 C207 125.5(2) . . ?
C203 C202 C207 125.6(2) . . ?
C201 C202 Ru2 71.19(14) . . ?
C203 C202 Ru2 70.70(14) . . ?
C207 C202 Ru2 131.40(16) . . ?
C202 C203 C204 107.4(2) . . ?
C202 C203 C208 126.7(2) . . ?
C204 C203 C208 125.3(2) . . ?
C202 C203 Ru2 72.74(13) . . ?
C204 C203 Ru2 70.85(13) . . ?
C208 C203 Ru2 128.84(16) . . ?
C205 C204 C203 108.2(2) . . ?
C205 C204 C209 127.3(2) . . ?
C203 C204 C209 123.6(2) . . ?
C205 C204 Ru2 72.20(13) . . ?
C203 C204 Ru2 71.97(13) . . ?
C209 C204 Ru2 129.76(17) . . ?
C204 C205 C201 108.2(2) . . ?
C204 C205 C200 127.3(2) . . ?
C201 C205 C200 124.3(2) . . ?
C204 C205 Ru2 71.21(13) . . ?
C201 C205 Ru2 72.15(13) . . ?
C200 C205 Ru2 126.31(17) . . ?
C201 C206 H20C 109.5 . . ?
C201 C206 H20D 109.5 . . ?
H20C C206 H20D 109.5 . . ?
C201 C206 H20E 109.5 . . ?
H20C C206 H20E 109.5 . . ?
H20D C206 H20E 109.5 . . ?
C202 C207 H20F 109.5 . . ?
C202 C207 H20G 109.5 . . ?
H20F C207 H20G 109.5 . . ?
C202 C207 H20H 109.5 . . ?
H20F C207 H20H 109.5 . . ?
H20G C207 H20H 109.5 . . ?
C203 C208 H20I 109.5 . . ?
C203 C208 H20J 109.5 . . ?
H20I C208 H20J 109.5 . . ?
C203 C208 H20K 109.5 . . ?
H20I C208 H20K 109.5 . . ?
H20J C208 H20K 109.5 . . ?
C204 C209 H20L 109.5 . . ?
C204 C209 H20M 109.5 . . ?
H20L C209 H20M 109.5 . . ?
C204 C209 H20N 109.5 . . ?
H20L C209 H20N 109.5 . . ?
H20M C209 H20N 109.5 . . ?
C205 C200 H20P 109.5 . . ?
C205 C200 H20Q 109.5 . . ?
H20P C200 H20Q 109.5 . . ?
C205 C200 H20R 109.5 . . ?
H20P C200 H20R 109.5 . . ?
H20Q C200 H20R 109.5 . . ?

loop_
_geom_bond_atom_site_label_1
_geom_bond_atom_site_label_2
_geom_bond_distance
_geom_bond_site_symmetry_2
_geom_bond_publ_flag
Ru1 C11 1.950(2) . ?
Ru1 C105 2.242(2) . ?
Ru1 C101 2.247(2) . ?
Ru1 P1 2.2718(6) . ?
Ru1 C104 2.277(2) . ?
Ru1 C103 2.278(2) . ?
Ru1 C102 2.278(2) . ?
Ru1 P2 2.2810(7) . ?
Ru2 C21 1.951(2) . ?
Ru2 C204 2.243(2) . ?
Ru2 C205 2.256(2) . ?
Ru2 C203 2.258(2) . ?
Ru2 C201 2.269(2) . ?
Ru2 P4 2.2761(6) . ?
Ru2 P3 2.2845(6) . ?
Ru2 C202 2.285(2) . ?
P1 C111 1.824(2) . ?
P1 C121 1.826(2) . ?
P1 C10 1.846(2) . ?
C111 C116 1.394(3) . ?
C111 C112 1.395(3) . ?
C112 C113 1.387(3) . ?
C112 H112 0.95 . ?
C113 C114 1.382(3) . ?
C113 H113 0.95 . ?
C114 C115 1.374(3) . ?
C114 H114 0.95 . ?
C115 C116 1.389(3) . ?
C115 H115 0.95 . ?
C116 H116 0.95 . ?
C121 C126 1.388(3) . ?
C121 C122 1.394(3) . ?
C122 C123 1.380(3) . ?
C122 H122 0.95 . ?
C123 C124 1.381(3) . ?
C123 H123 0.95 . ?
C124 C125 1.376(3) . ?
C124 H124 0.95 . ?
C125 C126 1.396(3) . ?
C125 H125 0.95 . ?
C126 H126 0.95 . ?
C10 C20 1.528(3) . ?
C10 H10A 0.99 . ?
C10 H10B 0.99 . ?
C20 P2 1.863(2) . ?
C20 H20A 0.99 . ?
C20 H20B 0.99 . ?
P2 C211 1.829(2) . ?
P2 C221 1.839(2) . ?
C211 C212 1.394(3) . ?
C211 C216 1.393(3) . ?
C212 C213 1.379(3) . ?
C212 H212 0.95 . ?
C213 C214 1.385(3) . ?
C213 H213 0.95 . ?
C214 C215 1.386(3) . ?
C214 H214 0.95 . ?
C215 C216 1.383(3) . ?
C215 H215 0.95 . ?
C216 H216 0.95 . ?
C221 C222 1.389(3) . ?
C221 C226 1.400(3) . ?
C222 C223 1.389(3) . ?
C222 H222 0.95 . ?
C223 C224 1.384(4) . ?
C223 H223 0.95 . ?
C224 C225 1.388(3) . ?
C224 H224 0.95 . ?
C225 C226 1.378(3) . ?
C225 H225 0.95 . ?
C226 H226 0.95 . ?
C11 C12 1.237(3) . ?
C12 C13 1.391(3) . ?
C13 O13 1.349(3) . ?
C13 C14 1.388(3) . ?
O13 C131 1.436(3) . ?
C131 H13A 0.98 . ?
C131 H13B 0.98 . ?
C131 H13C 0.98 . ?
C14 C141 1.419(4) . ?
C14 C142 1.421(3) . ?
C141 N141 1.151(3) . ?
C142 N142 1.151(3) . ?
C101 C102 1.421(3) . ?
C101 C105 1.432(3) . ?
C101 C106 1.504(3) . ?
C102 C103 1.431(3) . ?
C102 C107 1.496(3) . ?
C103 C104 1.429(3) . ?
C103 C108 1.515(3) . ?
C104 C105 1.427(3) . ?
C104 C109 1.496(3) . ?
C105 C100 1.501(3) . ?
C106 H10C 0.98 . ?
C106 H10D 0.98 . ?
C106 H10E 0.98 . ?
C107 H10F 0.98 . ?
C107 H10G 0.98 . ?
C107 H10H 0.98 . ?
C108 H10I 0.98 . ?
C108 H10J 0.98 . ?
C108 H10K 0.98 . ?
C109 H10L 0.98 . ?
C109 H10M 0.98 . ?
C109 H10N 0.98 . ?
C100 H10O 0.98 . ?
C100 H10P 0.98 . ?
C100 H10Q 0.98 . ?
P3 C311 1.829(2) . ?
P3 C321 1.837(2) . ?
P3 C30 1.844(2) . ?
C311 C316 1.387(3) . ?
C311 C312 1.402(3) . ?
C312 C313 1.393(3) . ?
C312 H312 0.95 . ?
C313 C314 1.382(3) . ?
C313 H313 0.95 . ?
C314 C315 1.376(3) . ?
C314 H314 0.95 . ?
C315 C316 1.380(3) . ?
C315 H315 0.95 . ?
C316 H316 0.95 . ?
C321 C326 1.384(3) . ?
C321 C322 1.396(3) . ?
C322 C323 1.384(3) . ?
C322 H322 0.95 . ?
C323 C324 1.385(3) . ?
C323 H323 0.95 . ?
C324 C325 1.385(3) . ?
C324 H324 0.95 . ?
C325 C326 1.380(3) . ?
C325 H325 0.95 . ?
C326 H326 0.95 . ?
C30 C40 1.531(3) . ?
C30 H30A 0.99 . ?
C30 H30B 0.99 . ?
C40 P4 1.859(2) . ?
C40 H40A 0.99 . ?
C40 H40B 0.99 . ?
P4 C421 1.831(2) . ?
P4 C411 1.831(2) . ?
C411 C412 1.393(3) . ?
C411 C416 1.394(3) . ?
C412 C413 1.383(3) . ?
C412 H412 0.95 . ?
C413 C414 1.384(4) . ?
C413 H413 0.95 . ?
C414 C415 1.383(3) . ?
C414 H414 0.95 . ?
C415 C416 1.384(3) . ?
C415 H415 0.95 . ?
C416 H416 0.95 . ?
C421 C422 1.394(3) . ?
C421 C426 1.406(3) . ?
C422 C423 1.385(3) . ?
C422 H422 0.95 . ?
C423 C424 1.378(3) . ?
C423 H423 0.95 . ?
C424 C425 1.387(3) . ?
C424 H424 0.95 . ?
C425 C426 1.383(3) . ?
C425 H425 0.95 . ?
C426 H426 0.95 . ?
C21 C22 1.244(3) . ?
C22 C23 1.384(3) . ?
C23 O23 1.347(3) . ?
C23 C24 1.385(3) . ?
O23 C231 1.438(3) . ?
C231 H23A 0.98 . ?
C231 H23B 0.98 . ?
C231 H23C 0.98 . ?
C24 C242 1.424(3) . ?
C24 C241 1.429(4) . ?
C241 N241 1.143(3) . ?
C242 N242 1.141(3) . ?
C201 C205 1.423(3) . ?
C201 C202 1.422(3) . ?
C201 C206 1.513(3) . ?
C202 C203 1.425(3) . ?
C202 C207 1.497(3) . ?
C203 C204 1.435(3) . ?
C203 C208 1.497(3) . ?
C204 C205 1.412(3) . ?
C204 C209 1.508(3) . ?
C205 C200 1.499(3) . ?
C206 H20C 0.98 . ?
C206 H20D 0.98 . ?
C206 H20E 0.98 . ?
C207 H20F 0.98 . ?
C207 H20G 0.98 . ?
C207 H20H 0.98 . ?
C208 H20I 0.98 . ?
C208 H20J 0.98 . ?
C208 H20K 0.98 . ?
C209 H20L 0.98 . ?
C209 H20M 0.98 . ?
C209 H20N 0.98 . ?
C200 H20P 0.98 . ?
C200 H20Q 0.98 . ?
C200 H20R 0.98 . ?
